data_1555632
loop_
_publ_author_name
'Patzelt, Christoph'
'P\"othig, Alexander'
'Gulder, Tanja'

_publ_section_title
;
 Iodine(III)-Catalyzed Cascade Reactions Enabling a Direct Access to
 \b-Lactams and \a-Hydroxy-\b-amino Acids.
;
_journal_issue 14
_journal_name_full 'Organic letters'
_journal_page_first 3466
_journal_page_last 3469
_journal_paper_doi 10.1021/acs.orglett.6b01658
_journal_volume 18
_journal_year 2016
_chemical_formula_moiety 'C12 H13 N O3'
_chemical_formula_sum 'C12 H13 N O3'
_chemical_formula_weight 219.23
_space_group_IT_number 61
_space_group_name_Hall '-P 2ac 2ab'
_space_group_name_H-M_alt 'P b c a'
_symmetry_cell_setting orthorhombic
_symmetry_Int_Tables_number 61
_symmetry_space_group_name_Hall '-P 2ac 2ab'
_symmetry_space_group_name_H-M 'P b c a'
_atom_sites_solution_hydrogens geom
_cell_angle_alpha 90
_cell_angle_beta 90
_cell_angle_gamma 90
_cell_formula_units_Z 8
_cell_length_a 12.5299(4)
_cell_length_b 11.0917(4)
_cell_length_c 15.3671(6)
_cell_measurement_reflns_used 7032
_cell_measurement_temperature 123
_cell_measurement_theta_max 30.5159
_cell_measurement_theta_min 2.2645
_cell_volume 2135.69(13)
_computing_cell_refinement 'SAINT (Bruker, 2012)'
_computing_data_collection 'APEX II Control Software (Bruker, 2013)'
_computing_data_reduction 'SAINT (Bruker, 2012)'
_computing_molecular_graphics 'PLATON (Spek, 2011)'
_computing_publication_material 'PLATON (Spek, 2011), enCIFer (Allen, 2014)'
_computing_structure_refinement 'SHELXL2013 (Sheldrick, 2013), SHELXLE (Huebschle, 2011)'
_computing_structure_solution 'SHELXS97 (Sheldrick, 1997)'
_diffrn_ambient_temperature 123
_diffrn_detector ' CCD plate '
_diffrn_detector_area_resol_mean 16
_diffrn_measured_fraction_theta_full 1.000
_diffrn_measured_fraction_theta_max 0.999
_diffrn_measurement_device ' \k-geometry diffractometer '
_diffrn_measurement_device_type ' Bruker APEX-II CCD '
_diffrn_measurement_method ' phi- and omega-rotation '
_diffrn_radiation_monochromator graphite
_diffrn_radiation_probe x-ray
_diffrn_radiation_source 'fine-focus sealed tube'
_diffrn_radiation_type MoK\a
_diffrn_radiation_wavelength 0.71073
_diffrn_reflns_av_R_equivalents 0.0363
_diffrn_reflns_av_sigmaI/netI 0.0237
_diffrn_reflns_limit_h_max 15
_diffrn_reflns_limit_h_min -17
_diffrn_reflns_limit_k_max 15
_diffrn_reflns_limit_k_min -15
_diffrn_reflns_limit_l_max 21
_diffrn_reflns_limit_l_min -22
_diffrn_reflns_number 23324
_diffrn_reflns_reduction_process
;
;
_diffrn_reflns_theta_full 25.24
_diffrn_reflns_theta_max 30.62
_diffrn_reflns_theta_min 2.65
_exptl_absorpt_coefficient_mu 0.099
_exptl_absorpt_correction_T_max 0.7461
_exptl_absorpt_correction_T_min 0.5607
_exptl_absorpt_correction_type multi-scan
_exptl_absorpt_process_details 'SADABS, Bruker, 2008b'
_exptl_crystal_colour colourless
_exptl_crystal_density_diffrn 1.364
_exptl_crystal_density_method 'Not Measured'
_exptl_crystal_description fragment
_exptl_crystal_F_000 928
_exptl_crystal_size_max 0.669
_exptl_crystal_size_mid 0.640
_exptl_crystal_size_min 0.594
_refine_diff_density_max 0.405
_refine_diff_density_min -0.323
_refine_diff_density_rms 0.062
_refine_ls_extinction_method none
_refine_ls_goodness_of_fit_ref 1.018
_refine_ls_hydrogen_treatment constr
_refine_ls_matrix_type full
_refine_ls_number_parameters 147
_refine_ls_number_reflns 3282
_refine_ls_number_restraints 0
_refine_ls_restrained_S_all 1.018
_refine_ls_R_factor_all 0.0530
_refine_ls_R_factor_gt 0.0399
_refine_ls_shift/su_max 0.000
_refine_ls_shift/su_mean 0.000
_refine_ls_structure_factor_coef Fsqd
_refine_ls_weighting_details 'W=1/[\S^2^(FO^2^)+(0.0521P)^2^+0.8076P] WHERE P=(FO^2^+2FC^2^)/3'
_refine_ls_weighting_scheme calc
_refine_ls_wR_factor_gt 0.0968
_refine_ls_wR_factor_ref 0.1045
_reflns_number_gt 2685
_reflns_number_total 3282
_reflns_threshold_expression i>2\s(i)
_cod_data_source_file ol6b01658_si_001.cif
_cod_data_source_block compound_8a
_cod_database_code 1555632

loop_
_symmetry_equiv_pos_site_id
_symmetry_equiv_pos_as_xyz
1 x,y,z
2 1/2-x,-y,1/2+z
3 1/2+x,1/2-y,-z
4 -x,1/2+y,1/2-z
5 -x,-y,-z
6 1/2+x,y,1/2-z
7 1/2-x,1/2+y,z
8 x,1/2-y,1/2+z

loop_
_atom_site_aniso_label
_atom_site_aniso_U_11
_atom_site_aniso_U_22
_atom_site_aniso_U_33
_atom_site_aniso_U_23
_atom_site_aniso_U_13
_atom_site_aniso_U_12
O1 0.0258(4) 0.0215(4) 0.0215(4) 0.0010(3) 0.0036(3) -0.0098(3)
O2 0.0152(3) 0.0148(3) 0.0128(3) 0.0003(3) -0.0017(3) 0.0031(2)
O3 0.0214(4) 0.0216(4) 0.0150(4) -0.0030(3) -0.0007(3) 0.0033(3)
N1 0.0177(4) 0.0188(4) 0.0120(4) 0.0022(3) -0.0002(3) -0.0038(3)
C1 0.0185(5) 0.0138(4) 0.0140(5) 0.0003(3) 0.0004(4) 0.0002(3)
C2 0.0145(4) 0.0134(4) 0.0124(4) 0.0019(3) -0.0013(3) -0.0004(3)
C3 0.0154(4) 0.0185(4) 0.0135(5) 0.0016(4) -0.0011(4) -0.0037(3)
C4 0.0135(4) 0.0121(4) 0.0164(5) -0.0011(3) -0.0001(3) -0.0014(3)
C5 0.0125(4) 0.0127(4) 0.0156(5) 0.0008(3) -0.0004(3) -0.0009(3)
C6 0.0152(4) 0.0148(4) 0.0165(5) 0.0007(4) 0.0016(4) 0.0017(3)
C7 0.0181(5) 0.0196(4) 0.0150(5) 0.0021(4) 0.0010(4) 0.0004(4)
C8 0.0168(5) 0.0207(5) 0.0210(5) 0.0051(4) -0.0012(4) 0.0014(4)
C9 0.0163(5) 0.0165(4) 0.0238(5) 0.0006(4) 0.0012(4) 0.0039(4)
C10 0.0159(4) 0.0146(4) 0.0186(5) -0.0019(4) 0.0013(4) 0.0003(3)
C11 0.0214(5) 0.0181(4) 0.0153(5) 0.0012(4) -0.0002(4) 0.0056(4)
C12 0.0199(5) 0.0251(5) 0.0127(5) 0.0001(4) -0.0004(4) -0.0020(4)

loop_
_atom_site_label
_atom_site_type_symbol
_atom_site_thermal_displace_type
_atom_site_fract_x
_atom_site_fract_y
_atom_site_fract_z
_atom_site_occupancy
_atom_site_U_iso_or_equiv
_atom_site_calc_flag
_atom_site_refinement_flags
O1 O Uani 0.09041(7) 0.82102(7) 0.19949(6) 1.000 0.0229(2) d .
O2 O Uani 0.03079(6) 0.64715(6) 0.36578(5) 1.000 0.0143(2) d .
O3 O Uani 0.12216(6) 0.54942(7) 0.26066(5) 1.000 0.0193(2) d .
N1 N Uani -0.05403(7) 0.69188(8) 0.16898(6) 1.000 0.0162(2) d .
C1 C Uani 0.01806(8) 0.75258(9) 0.21765(7) 1.000 0.0154(3) d .
C2 C Uani -0.03497(8) 0.70688(8) 0.30236(6) 1.000 0.0134(2) d .
C3 C Uani -0.10379(8) 0.62635(9) 0.24163(7) 1.000 0.0158(3) d .
C4 C Uani 0.10596(8) 0.56903(8) 0.33681(7) 1.000 0.0140(3) d .
C5 C Uani 0.16682(8) 0.51339(8) 0.40950(7) 1.000 0.0136(3) d .
C6 C Uani 0.14941(8) 0.54503(9) 0.49613(7) 1.000 0.0155(3) d .
C7 C Uani 0.21077(8) 0.49344(9) 0.56160(7) 1.000 0.0176(3) d .
C8 C Uani 0.28851(8) 0.40866(10) 0.54093(8) 1.000 0.0195(3) d .
C9 C Uani 0.30530(8) 0.37621(9) 0.45463(8) 1.000 0.0189(3) d .
C10 C Uani 0.24548(8) 0.42848(9) 0.38872(7) 1.000 0.0164(3) d .
C11 C Uani -0.09573(9) 0.80336(9) 0.35094(7) 1.000 0.0183(3) d .
C12 C Uani -0.06782(9) 0.67979(10) 0.07650(7) 1.000 0.0192(3) d .
H3A H Uiso -0.08570 0.53950 0.24390 1.000 0.0190 c RU
H3B H Uiso -0.18160 0.63940 0.24720 1.000 0.0190 c RU
H6 H Uiso 0.09550 0.60190 0.51040 1.000 0.0190 c RU
H7 H Uiso 0.19960 0.51610 0.62050 1.000 0.0210 c RU
H8 H Uiso 0.33010 0.37300 0.58570 1.000 0.0230 c RU
H9 H Uiso 0.35810 0.31780 0.44070 1.000 0.0230 c RU
H10 H Uiso 0.25780 0.40680 0.32980 1.000 0.0200 c RU
H11A H Uiso -0.14560 0.84330 0.31120 1.000 0.0270 c RU
H11B H Uiso -0.04540 0.86280 0.37420 1.000 0.0270 c RU
H11C H Uiso -0.13560 0.76650 0.39890 1.000 0.0270 c RU
H12A H Uiso -0.03130 0.74630 0.04680 1.000 0.0290 c RU
H12B H Uiso -0.14410 0.68200 0.06240 1.000 0.0290 c RU
H12C H Uiso -0.03740 0.60290 0.05720 1.000 0.0290 c RU

loop_
_atom_type_symbol
_atom_type_description
_atom_type_scat_dispersion_real
_atom_type_scat_dispersion_imag
_atom_type_scat_source
C C 0.0033 0.0016 ' International Tables Vol C Tables 4.2.6.8 and 6.1.1.4'
H H 0.0000 0.0000 ' International Tables Vol C Tables 4.2.6.8 and 6.1.1.4'
N N 0.0061 0.0033 ' International Tables Vol C Tables 4.2.6.8 and 6.1.1.4'
O O 0.0106 0.0060 ' International Tables Vol C Tables 4.2.6.8 and 6.1.1.4'

loop_
_geom_angle_atom_site_label_1
_geom_angle_atom_site_label_2
_geom_angle_atom_site_label_3
_geom_angle
_geom_angle_publ_flag
C2 O2 C4 118.05(8) yes
C1 N1 C3 96.28(8) yes
C1 N1 C12 132.33(9) yes
C3 N1 C12 130.78(9) yes
O1 C1 N1 133.04(11) yes
O1 C1 C2 135.94(10) yes
N1 C1 C2 90.88(8) yes
O2 C2 C1 118.37(8) yes
O2 C2 C3 117.41(7) yes
O2 C2 C11 106.27(8) yes
C1 C2 C3 85.49(7) no
C1 C2 C11 113.59(8) no
C3 C2 C11 115.12(8) no
N1 C3 C2 86.36(7) yes
O2 C4 O3 123.40(9) yes
O2 C4 C5 112.03(9) yes
O3 C4 C5 124.56(9) yes
C4 C5 C6 122.20(9) no
C4 C5 C10 117.97(9) no
C6 C5 C10 119.82(9) no
C5 C6 C7 120.08(9) no
C6 C7 C8 120.04(10) no
C7 C8 C9 119.93(10) no
C8 C9 C10 120.44(10) no
C5 C10 C9 119.67(10) no
N1 C3 H3A 114.00 no
N1 C3 H3B 114.00 no
C2 C3 H3A 114.00 no
C2 C3 H3B 114.00 no
H3A C3 H3B 111.00 no
C5 C6 H6 120.00 no
C7 C6 H6 120.00 no
C6 C7 H7 120.00 no
C8 C7 H7 120.00 no
C7 C8 H8 120.00 no
C9 C8 H8 120.00 no
C8 C9 H9 120.00 no
C10 C9 H9 120.00 no
C5 C10 H10 120.00 no
C9 C10 H10 120.00 no
C2 C11 H11A 109.00 no
C2 C11 H11B 109.00 no
C2 C11 H11C 109.00 no
H11A C11 H11B 109.00 no
H11A C11 H11C 109.00 no
H11B C11 H11C 110.00 no
N1 C12 H12A 109.00 no
N1 C12 H12B 109.00 no
N1 C12 H12C 109.00 no
H12A C12 H12B 109.00 no
H12A C12 H12C 109.00 no
H12B C12 H12C 110.00 no

loop_
_geom_bond_atom_site_label_1
_geom_bond_atom_site_label_2
_geom_bond_distance
_geom_bond_publ_flag
O1 C1 1.2149(13) yes
O2 C2 1.4379(12) yes
O2 C4 1.3550(12) yes
O3 C4 1.2074(13) yes
N1 C1 1.3523(14) yes
N1 C3 1.4709(14) yes
N1 C12 1.4379(14) yes
C1 C2 1.5469(14) no
C2 C3 1.5532(14) no
C2 C11 1.5107(14) no
C4 C5 1.4867(15) no
C5 C6 1.3939(15) no
C5 C10 1.4001(14) no
C6 C7 1.3895(15) no
C7 C8 1.3907(15) no
C8 C9 1.3902(17) no
C9 C10 1.3870(15) no
C3 H3A 0.9900 no
C3 H3B 0.9900 no
C6 H6 0.9500 no
C7 H7 0.9500 no
C8 H8 0.9500 no
C9 H9 0.9500 no
C10 H10 0.9500 no
C11 H11A 0.9800 no
C11 H11B 0.9800 no
C11 H11C 0.9800 no
C12 H12A 0.9800 no
C12 H12B 0.9800 no
C12 H12C 0.9800 no

loop_
_geom_torsion_atom_site_label_1
_geom_torsion_atom_site_label_2
_geom_torsion_atom_site_label_3
_geom_torsion_atom_site_label_4
_geom_torsion
_geom_torsion_publ_flag
C4 O2 C2 C1 -40.67(11) no
C4 O2 C2 C3 59.66(11) no
C4 O2 C2 C11 -169.83(8) no
C2 O2 C4 O3 1.89(14) no
C2 O2 C4 C5 -179.41(8) no
C3 N1 C1 O1 176.06(12) no
C3 N1 C1 C2 -7.92(8) no
C12 N1 C1 O1 4.6(2) no
C12 N1 C1 C2 -179.43(11) no
C1 N1 C3 C2 7.90(8) no
C12 N1 C3 C2 179.61(10) no
O1 C1 C2 O2 -57.87(16) no
O1 C1 C2 C3 -176.70(13) no
O1 C1 C2 C11 67.82(16) no
N1 C1 C2 O2 126.31(8) no
N1 C1 C2 C3 7.48(7) no
N1 C1 C2 C11 -108.01(9) no
O2 C2 C3 N1 -126.62(9) no
C1 C2 C3 N1 -6.88(7) no
C11 C2 C3 N1 107.09(9) no
O2 C4 C5 C6 -2.90(13) no
O2 C4 C5 C10 178.50(8) no
O3 C4 C5 C6 175.79(10) no
O3 C4 C5 C10 -2.81(15) no
C4 C5 C6 C7 -177.86(9) no
C10 C5 C6 C7 0.72(15) no
C4 C5 C10 C9 178.83(9) no
C6 C5 C10 C9 0.19(14) no
C5 C6 C7 C8 -1.05(15) no
C6 C7 C8 C9 0.46(16) no
C7 C8 C9 C10 0.45(16) no
C8 C9 C10 C5 -0.78(15) no
